data_7103323
loop_
_publ_author_name
'Toganoh, Motoki'
'Niino, Teppei'
'Furuta, Hiroyuki'

_publ_section_title
;
 Luminescent Au(III) organometallic complex of N-confused
 tetraphenylporphyrin.
;
_journal_issue 34
_journal_name_full 'Chemical communications (Cambridge, England)'
_journal_page_first 4070
_journal_page_last 4072
_journal_paper_doi 10.1039/b807922f
_journal_year 2008
_chemical_formula_moiety 'C44 H27 Au N4, C H2 Cl2'
_chemical_formula_sum 'C45 H29 Au Cl2 N4'
_chemical_formula_weight 893.59
_chemical_name_systematic
;
?
;
_space_group_IT_number 14
_symmetry_cell_setting monoclinic
_symmetry_Int_Tables_number 14
_symmetry_space_group_name_Hall '-P 2ybc'
_symmetry_space_group_name_H-M 'P 1 21/c 1'
_atom_sites_solution_hydrogens geom
_atom_sites_solution_primary direct
_atom_sites_solution_secondary difmap
_audit_creation_method SHELXL-97
_cell_angle_alpha 90.00
_cell_angle_beta 91.826(3)
_cell_angle_gamma 90.00
_cell_formula_units_Z 4
_cell_length_a 8.9794(12)
_cell_length_b 15.034(2)
_cell_length_c 25.640(3)
_cell_measurement_temperature 243(2)
_cell_volume 3459.5(8)
_computing_structure_refinement 'SHELXL-97 (Sheldrick, 1997)'
_computing_structure_solution 'SHELXS-97 (Sheldrick, 1990)'
_diffrn_ambient_temperature 243(2)
_diffrn_measured_fraction_theta_full 1.000
_diffrn_measured_fraction_theta_max 1.000
_diffrn_measurement_device_type 'CCD area detector'
_diffrn_measurement_method 'phi and omega scans'
_diffrn_radiation_monochromator graphite
_diffrn_radiation_source 'fine-focus sealed tube'
_diffrn_radiation_type MoK\a
_diffrn_radiation_wavelength 0.71069
_diffrn_reflns_av_R_equivalents 0.1045
_diffrn_reflns_av_sigmaI/netI 0.1330
_diffrn_reflns_limit_h_max 10
_diffrn_reflns_limit_h_min -9
_diffrn_reflns_limit_k_max 16
_diffrn_reflns_limit_k_min -18
_diffrn_reflns_limit_l_max 30
_diffrn_reflns_limit_l_min -28
_diffrn_reflns_number 18755
_diffrn_reflns_theta_full 25.25
_diffrn_reflns_theta_max 25.25
_diffrn_reflns_theta_min 1.57
_exptl_absorpt_coefficient_mu 4.448
_exptl_absorpt_correction_T_max 0.7173
_exptl_absorpt_correction_T_min 0.6174
_exptl_absorpt_correction_type empirical
_exptl_absorpt_process_details 'SADABS, Sheldrick 1996'
_exptl_crystal_colour 'dark purple'
_exptl_crystal_density_diffrn 1.716
_exptl_crystal_density_method 'not measured'
_exptl_crystal_description prism
_exptl_crystal_F_000 1760
_exptl_crystal_size_max 0.12
_exptl_crystal_size_mid 0.08
_exptl_crystal_size_min 0.08
_refine_diff_density_max 4.636
_refine_diff_density_min -1.945
_refine_diff_density_rms 0.218
_refine_ls_extinction_method none
_refine_ls_goodness_of_fit_ref 1.019
_refine_ls_hydrogen_treatment noref
_refine_ls_matrix_type full
_refine_ls_number_parameters 474
_refine_ls_number_reflns 6252
_refine_ls_number_restraints 2
_refine_ls_restrained_S_all 1.019
_refine_ls_R_factor_all 0.1428
_refine_ls_R_factor_gt 0.0782
_refine_ls_shift/su_max 0.000
_refine_ls_shift/su_mean 0.000
_refine_ls_structure_factor_coef Fsqd
_refine_ls_weighting_details 'calc w=1/[\s^2^(Fo^2^)+(0.0942P)^2^+0.0000P] where P=(Fo^2^+2Fc^2^)/3'
_refine_ls_weighting_scheme calc
_refine_ls_wR_factor_gt 0.1642
_refine_ls_wR_factor_ref 0.1872
_reflns_number_gt 3698
_reflns_number_total 6252
_reflns_threshold_expression >2sigma(I)
_cod_data_source_file b807922f.txt
_cod_data_source_block Au(III)-NCTPP
_cod_original_sg_symbol_H-M 'P 21/c'
_cod_database_code 7103323

loop_
_symmetry_equiv_pos_as_xyz
'x, y, z'
'-x, y+1/2, -z+1/2'
'-x, -y, -z'
'x, -y-1/2, z-1/2'

loop_
_atom_site_label
_atom_site_type_symbol
_atom_site_fract_x
_atom_site_fract_y
_atom_site_fract_z
_atom_site_U_iso_or_equiv
_atom_site_adp_type
_atom_site_occupancy
_atom_site_symmetry_multiplicity
_atom_site_calc_flag
_atom_site_refinement_flags
_atom_site_disorder_assembly
_atom_site_disorder_group
C1 C 0.1183(16) 0.8051(9) -0.0813(5) 0.039(4) Uani 1 1 d . . .
H1 H 0.0839 0.8323 -0.1124 0.046 Uiso 1 1 calc R . .
C2 C 0.1207(15) 0.7128(9) -0.0711(4) 0.034(3) Uani 1 1 d . . .
C3 C 0.1879(13) 0.6979(8) -0.0227(4) 0.023(3) Uani 1 1 d . A .
C4 C 0.2162(15) 0.7798(8) -0.0010(5) 0.038(4) Uani 1 1 d . . .
C5 C 0.2772(15) 0.7985(9) 0.0485(5) 0.036(3) Uani 1 1 d . A .
C6 C 0.3209(15) 0.7301(9) 0.0831(4) 0.034(3) Uani 1 1 d . . .
C7 C 0.3678(17) 0.7428(10) 0.1355(5) 0.053(4) Uani 1 1 d . A .
H2 H 0.3699 0.7979 0.1529 0.063 Uiso 1 1 calc R A .
C8 C 0.4085(17) 0.6656(11) 0.1568(5) 0.049(4) Uani 1 1 d . A .
H3 H 0.4424 0.6562 0.1914 0.059 Uiso 1 1 calc R A .
C9 C 0.3910(17) 0.5989(10) 0.1167(5) 0.046(4) Uani 1 1 d . . .
C10 C 0.4338(13) 0.5095(9) 0.1210(4) 0.029(3) Uani 1 1 d . A .
C11 C 0.4063(15) 0.4469(9) 0.0824(5) 0.032(3) Uani 1 1 d . . .
C12 C 0.4569(16) 0.3573(10) 0.0823(5) 0.043(4) Uani 1 1 d . A .
H4 H 0.5197 0.3312 0.1081 0.051 Uiso 1 1 calc R . .
C13 C 0.4024(16) 0.3171(9) 0.0408(5) 0.044(4) Uani 1 1 d . . .
H5 H 0.4186 0.2575 0.0315 0.053 Uiso 1 1 calc R A .
C14 C 0.3118(17) 0.3814(10) 0.0116(4) 0.038(4) Uani 1 1 d . A .
C15 C 0.2226(14) 0.3621(9) -0.0340(4) 0.029(3) Uani 1 1 d . . .
C16 C 0.1454(15) 0.4251(10) -0.0624(5) 0.039(3) Uani 1 1 d . A .
C17 C 0.0501(15) 0.4091(9) -0.1069(5) 0.038(3) Uani 1 1 d . . .
H6 H 0.0230 0.3527 -0.1200 0.046 Uiso 1 1 calc R A .
C18 C 0.0052(15) 0.4871(10) -0.1272(5) 0.042(4) Uani 1 1 d . A .
H7 H -0.0615 0.4954 -0.1557 0.051 Uiso 1 1 calc R . .
C19 C 0.0800(16) 0.5570(8) -0.0962(5) 0.037(3) Uani 1 1 d . . .
C20 C 0.0641(14) 0.6475(9) -0.1059(4) 0.030(3) Uani 1 1 d . A .
N1 N 0.1726(16) 0.8461(9) -0.0398(5) 0.065(4) Uani 1 1 d . . .
N2 N 0.3324(14) 0.6420(8) 0.0722(4) 0.046(3) Uani 1 1 d . A .
N3 N 0.3196(12) 0.4597(7) 0.0372(4) 0.033(3) Uani 1 1 d . A .
N4 N 0.1557(12) 0.5162(7) -0.0569(4) 0.033(3) Uani 1 1 d . A .
C21 C 0.2927(17) 0.8932(9) 0.0669(5) 0.038(4) Uani 1 1 d . . .
C22 C 0.1842(18) 0.9338(10) 0.0938(6) 0.054(4) Uani 1 1 d . A .
H8 H 0.0976 0.9018 0.1014 0.065 Uiso 1 1 calc R . .
C23 C 0.198(2) 1.0210(13) 0.1102(7) 0.069(5) Uani 1 1 d . . .
H9 H 0.1229 1.0493 0.1289 0.083 Uiso 1 1 calc R A .
C24 C 0.327(2) 1.0639(11) 0.0975(6) 0.068(6) Uani 1 1 d . A .
H10 H 0.3381 1.1239 0.1072 0.081 Uiso 1 1 calc R . .
C25 C 0.435(2) 1.0250(14) 0.0723(7) 0.083(6) Uani 1 1 d . . .
H11 H 0.5232 1.0562 0.0653 0.100 Uiso 1 1 calc R A .
C26 C 0.418(2) 0.9389(11) 0.0566(7) 0.065(5) Uani 1 1 d . A .
H12 H 0.4938 0.9110 0.0383 0.077 Uiso 1 1 calc R . .
C27 C 0.5082(16) 0.4816(10) 0.1723(5) 0.040(4) Uani 1 1 d . . .
C28 C 0.6349(16) 0.5253(10) 0.1907(5) 0.047(4) Uani 1 1 d . A .
H13 H 0.6799 0.5693 0.1704 0.056 Uiso 1 1 calc R . .
C29 C 0.6938(19) 0.5030(11) 0.2391(6) 0.061(5) Uani 1 1 d . . .
H14 H 0.7809 0.5313 0.2519 0.073 Uiso 1 1 calc R A .
C30 C 0.627(2) 0.4402(12) 0.2690(5) 0.062(5) Uani 1 1 d . A .
H15 H 0.6662 0.4267 0.3025 0.074 Uiso 1 1 calc R . .
C31 C 0.5014(19) 0.3966(11) 0.2496(6) 0.059(5) Uani 1 1 d . . .
H16 H 0.4575 0.3512 0.2690 0.071 Uiso 1 1 calc R A .
C32 C 0.4423(17) 0.4201(11) 0.2022(5) 0.053(4) Uani 1 1 d . A .
H17 H 0.3536 0.3929 0.1900 0.063 Uiso 1 1 calc R . .
C33 C 0.2194(15) 0.2657(9) -0.0508(5) 0.036(3) Uani 1 1 d . A .
C34 C 0.1683(17) 0.2024(9) -0.0181(5) 0.042(4) Uani 1 1 d . . .
H18 H 0.1377 0.2177 0.0154 0.051 Uiso 1 1 calc R A .
C35 C 0.1620(17) 0.1135(10) -0.0354(6) 0.047(4) Uani 1 1 d . A .
H19 H 0.1284 0.0689 -0.0129 0.057 Uiso 1 1 calc R . .
C36 C 0.2029(17) 0.0920(10) -0.0830(6) 0.048(4) Uani 1 1 d . . .
H20 H 0.1976 0.0324 -0.0939 0.058 Uiso 1 1 calc R A .
C37 C 0.252(2) 0.1544(10) -0.1160(6) 0.058(5) Uani 1 1 d . A .
H21 H 0.2805 0.1387 -0.1498 0.070 Uiso 1 1 calc R . .
C38 C 0.2592(16) 0.2417(10) -0.0996(5) 0.042(4) Uani 1 1 d . . .
H22 H 0.2924 0.2856 -0.1226 0.050 Uiso 1 1 calc R A .
C39 C -0.0091(16) 0.6802(9) -0.1559(5) 0.040(4) Uani 1 1 d . . .
C40 C -0.1339(17) 0.7338(11) -0.1554(5) 0.050(4) Uani 1 1 d . A .
H23 H -0.1765 0.7474 -0.1234 0.060 Uiso 1 1 calc R . .
C41 C -0.1969(16) 0.7677(10) -0.2005(6) 0.053(4) Uani 1 1 d . . .
H24 H -0.2804 0.8052 -0.1992 0.063 Uiso 1 1 calc R A .
C42 C -0.137(2) 0.7465(12) -0.2477(6) 0.068(5) Uani 1 1 d . A .
H25 H -0.1787 0.7698 -0.2790 0.082 Uiso 1 1 calc R . .
C43 C -0.021(2) 0.6930(13) -0.2483(6) 0.073(6) Uani 1 1 d . . .
H26 H 0.0194 0.6777 -0.2804 0.088 Uiso 1 1 calc R A .
C44 C 0.043(2) 0.6587(12) -0.2025(6) 0.062(5) Uani 1 1 d . A .
H27 H 0.1237 0.6195 -0.2043 0.074 Uiso 1 1 calc R . .
Au1 Au 0.24843(6) 0.57908(4) 0.007655(18) 0.0371(2) Uani 1 1 d . . .
C45 C 0.241(6) 0.629(3) 0.277(2) 0.27(4) Uani 0.69(6) 1 d PD B 1
H28 H 0.1705 0.6782 0.2734 0.330 Uiso 0.69(6) 1 calc PR B 1
H29 H 0.2818 0.6210 0.2420 0.330 Uiso 0.69(6) 1 calc PR B 1
Cl1 Cl 0.1415(9) 0.5456(6) 0.2841(3) 0.145(3) Uani 1 1 d D . .
Cl2 Cl 0.3743(8) 0.6681(8) 0.3102(3) 0.180(5) Uani 1 1 d D . .
C46 C 0.310(7) 0.570(5) 0.300(3) 0.11(4) Uiso 0.31(6) 1 d PD B 2
H30 H 0.3337 0.5368 0.3320 0.133 Uiso 0.31(6) 1 calc PR B 2
H31 H 0.3711 0.5447 0.2729 0.133 Uiso 0.31(6) 1 calc PR B 2

loop_
_atom_site_aniso_label
_atom_site_aniso_U_11
_atom_site_aniso_U_22
_atom_site_aniso_U_33
_atom_site_aniso_U_23
_atom_site_aniso_U_13
_atom_site_aniso_U_12
C1 0.062(10) 0.027(8) 0.027(7) 0.001(6) -0.006(6) 0.003(7)
C2 0.049(9) 0.029(9) 0.024(7) -0.001(5) -0.003(6) -0.005(7)
C3 0.026(7) 0.021(7) 0.021(6) 0.001(5) -0.009(5) 0.000(5)
C4 0.062(11) 0.015(7) 0.034(8) 0.007(5) -0.016(7) 0.005(6)
C5 0.042(8) 0.028(8) 0.037(8) -0.001(6) -0.018(6) -0.008(7)
C6 0.052(9) 0.020(8) 0.028(7) -0.010(5) -0.015(6) 0.000(7)
C7 0.089(12) 0.034(9) 0.034(8) -0.008(7) -0.022(7) -0.001(9)
C8 0.073(11) 0.054(11) 0.021(7) -0.006(7) -0.012(7) 0.000(9)
C9 0.069(11) 0.029(10) 0.040(8) -0.008(6) -0.010(7) -0.001(8)
C10 0.025(7) 0.031(8) 0.031(7) 0.003(6) -0.011(5) 0.000(6)
C11 0.042(9) 0.026(8) 0.029(7) 0.002(5) 0.006(6) -0.002(6)
C12 0.059(10) 0.038(9) 0.030(7) 0.011(6) -0.010(7) 0.019(8)
C13 0.073(11) 0.023(8) 0.037(8) 0.002(6) -0.007(7) 0.002(8)
C14 0.061(9) 0.034(8) 0.017(7) 0.008(6) -0.002(6) 0.006(7)
C15 0.038(8) 0.031(8) 0.019(6) -0.003(5) 0.003(5) 0.001(7)
C16 0.047(9) 0.030(8) 0.040(8) -0.006(7) -0.003(6) -0.010(8)
C17 0.050(9) 0.024(9) 0.040(7) -0.004(6) -0.010(6) -0.008(7)
C18 0.043(9) 0.038(9) 0.045(8) 0.002(7) -0.011(7) -0.011(7)
C19 0.062(10) 0.018(8) 0.032(7) -0.007(5) -0.001(6) 0.000(7)
C20 0.043(8) 0.022(8) 0.025(7) -0.002(5) -0.004(6) 0.006(6)
N1 0.080(10) 0.040(9) 0.077(10) 0.024(7) 0.004(8) 0.021(8)
N2 0.070(9) 0.033(8) 0.035(6) -0.003(5) -0.024(6) 0.010(6)
N3 0.042(7) 0.029(7) 0.028(6) -0.008(5) -0.006(5) 0.005(5)
N4 0.047(7) 0.027(7) 0.023(6) -0.005(5) -0.009(5) -0.002(6)
C21 0.056(9) 0.030(8) 0.027(7) -0.005(5) -0.017(6) 0.008(7)
C22 0.064(11) 0.037(10) 0.061(10) -0.007(8) -0.012(8) 0.007(8)
C23 0.088(14) 0.047(12) 0.070(12) -0.018(9) -0.016(10) 0.021(11)
C24 0.122(17) 0.026(11) 0.052(10) 0.002(7) -0.039(10) 0.028(11)
C25 0.102(16) 0.058(14) 0.088(14) -0.034(11) -0.007(12) -0.014(12)
C26 0.065(12) 0.043(12) 0.086(13) -0.014(9) 0.010(9) -0.011(9)
C27 0.055(10) 0.035(9) 0.030(7) 0.001(6) -0.005(7) -0.003(7)
C28 0.057(10) 0.036(9) 0.047(9) 0.005(7) -0.017(7) 0.000(8)
C29 0.072(12) 0.042(11) 0.069(11) -0.002(8) -0.022(9) 0.006(9)
C30 0.102(14) 0.059(13) 0.024(8) 0.004(7) -0.012(8) 0.002(10)
C31 0.080(12) 0.055(12) 0.043(9) 0.011(7) -0.007(8) -0.011(9)
C32 0.067(10) 0.052(10) 0.038(8) 0.005(8) -0.013(7) -0.010(9)
C33 0.048(8) 0.026(8) 0.033(8) 0.007(6) -0.004(6) -0.006(7)
C34 0.070(10) 0.025(8) 0.032(8) 0.001(6) 0.004(7) -0.005(7)
C35 0.056(10) 0.027(8) 0.058(10) 0.005(7) -0.016(8) -0.016(7)
C36 0.075(11) 0.028(10) 0.042(9) -0.012(7) -0.001(7) -0.008(8)
C37 0.107(14) 0.032(10) 0.037(9) -0.006(7) 0.005(8) 0.014(9)
C38 0.065(10) 0.036(9) 0.024(7) 0.005(6) 0.004(6) -0.004(8)
C39 0.051(9) 0.024(8) 0.043(9) -0.006(6) -0.015(7) -0.002(7)
C40 0.066(10) 0.046(10) 0.038(8) 0.005(7) -0.015(7) -0.012(9)
C41 0.055(10) 0.040(10) 0.061(11) 0.006(8) -0.029(8) -0.003(8)
C42 0.110(15) 0.045(11) 0.048(10) 0.005(8) -0.039(10) -0.010(11)
C43 0.118(17) 0.064(14) 0.037(9) 0.000(8) 0.002(9) 0.026(13)
C44 0.088(13) 0.057(12) 0.040(10) -0.003(8) -0.003(8) 0.025(10)
Au1 0.0545(4) 0.0261(3) 0.0300(3) 0.0012(3) -0.0118(2) 0.0025(3)
C45 0.39(10) 0.20(7) 0.23(6) 0.17(6) -0.09(7) -0.02(7)
Cl1 0.130(6) 0.137(8) 0.168(7) -0.013(5) -0.016(5) 0.001(5)
Cl2 0.102(5) 0.293(15) 0.145(7) -0.042(7) -0.006(5) -0.020(7)

loop_
_atom_type_symbol
_atom_type_description
_atom_type_scat_dispersion_real
_atom_type_scat_dispersion_imag
_atom_type_scat_source
C C 0.0033 0.0016 'International Tables Vol C Tables 4.2.6.8 and 6.1.1.4'
H H 0.0000 0.0000 'International Tables Vol C Tables 4.2.6.8 and 6.1.1.4'
N N 0.0061 0.0033 'International Tables Vol C Tables 4.2.6.8 and 6.1.1.4'
Au Au -2.0133 8.8022 'International Tables Vol C Tables 4.2.6.8 and 6.1.1.4'
Cl Cl 0.1484 0.1585 'International Tables Vol C Tables 4.2.6.8 and 6.1.1.4'

loop_
_geom_angle_atom_site_label_1
_geom_angle_atom_site_label_2
_geom_angle_atom_site_label_3
_geom_angle
_geom_angle_site_symmetry_1
_geom_angle_site_symmetry_3
_geom_angle_publ_flag
N1 C1 C2 108.0(12) . . ?
N1 C1 H1 126.0 . . ?
C2 C1 H1 126.0 . . ?
C3 C2 C20 126.5(12) . . ?
C3 C2 C1 109.3(11) . . ?
C20 C2 C1 124.2(11) . . ?
C4 C3 C2 106.8(11) . . ?
C4 C3 Au1 126.5(8) . . ?
C2 C3 Au1 126.6(9) . . ?
C3 C4 C5 127.8(11) . . ?
C3 C4 N1 107.2(11) . . ?
C5 C4 N1 125.1(13) . . ?
C4 C5 C6 121.4(12) . . ?
C4 C5 C21 120.4(11) . . ?
C6 C5 C21 118.1(10) . . ?
N2 C6 C5 127.2(11) . . ?
N2 C6 C7 107.8(11) . . ?
C5 C6 C7 124.9(12) . . ?
C8 C7 C6 110.1(13) . . ?
C8 C7 H2 124.9 . . ?
C6 C7 H2 124.9 . . ?
C7 C8 C9 107.0(12) . . ?
C7 C8 H3 126.5 . . ?
C9 C8 H3 126.5 . . ?
N2 C9 C10 127.0(12) . . ?
N2 C9 C8 106.9(13) . . ?
C10 C9 C8 126.0(12) . . ?
C11 C10 C9 123.6(11) . . ?
C11 C10 C27 119.8(12) . . ?
C9 C10 C27 116.5(11) . . ?
C10 C11 N3 125.9(12) . . ?
C10 C11 C12 126.6(12) . . ?
N3 C11 C12 107.6(11) . . ?
C13 C12 C11 109.2(11) . . ?
C13 C12 H4 125.4 . . ?
C11 C12 H4 125.4 . . ?
C12 C13 C14 107.5(13) . . ?
C12 C13 H5 126.3 . . ?
C14 C13 H5 126.3 . . ?
N3 C14 C15 126.7(12) . . ?
N3 C14 C13 108.0(11) . . ?
C15 C14 C13 125.2(13) . . ?
C16 C15 C14 123.8(12) . . ?
C16 C15 C33 120.5(11) . . ?
C14 C15 C33 115.7(11) . . ?
C15 C16 N4 126.9(12) . . ?
C15 C16 C17 126.1(13) . . ?
N4 C16 C17 106.7(12) . . ?
C18 C17 C16 109.1(13) . . ?
C18 C17 H6 125.4 . . ?
C16 C17 H6 125.4 . . ?
C17 C18 C19 107.0(11) . . ?
C17 C18 H7 126.5 . . ?
C19 C18 H7 126.5 . . ?
N4 C19 C20 128.8(12) . . ?
N4 C19 C18 106.8(11) . . ?
C20 C19 C18 124.3(12) . . ?
C19 C20 C2 122.3(11) . . ?
C19 C20 C39 120.8(11) . . ?
C2 C20 C39 116.9(12) . . ?
C1 N1 C4 108.6(13) . . ?
C6 N2 C9 108.2(10) . . ?
C6 N2 Au1 126.4(8) . . ?
C9 N2 Au1 124.7(10) . . ?
C14 N3 C11 107.7(11) . . ?
C14 N3 Au1 125.1(8) . . ?
C11 N3 Au1 126.3(9) . . ?
C19 N4 C16 110.2(10) . . ?
C19 N4 Au1 125.1(9) . . ?
C16 N4 Au1 124.2(8) . . ?
C26 C21 C22 119.1(14) . . ?
C26 C21 C5 119.3(14) . . ?
C22 C21 C5 121.6(14) . . ?
C21 C22 C23 121.7(17) . . ?
C21 C22 H8 119.2 . . ?
C23 C22 H8 119.2 . . ?
C24 C23 C22 116.1(18) . . ?
C24 C23 H9 121.9 . . ?
C22 C23 H9 121.9 . . ?
C25 C24 C23 123.2(18) . . ?
C25 C24 H10 118.4 . . ?
C23 C24 H10 118.4 . . ?
C24 C25 C26 119(2) . . ?
C24 C25 H11 120.6 . . ?
C26 C25 H11 120.6 . . ?
C21 C26 C25 121.1(18) . . ?
C21 C26 H12 119.5 . . ?
C25 C26 H12 119.5 . . ?
C32 C27 C28 120.2(12) . . ?
C32 C27 C10 119.6(12) . . ?
C28 C27 C10 120.0(13) . . ?
C29 C28 C27 118.7(15) . . ?
C29 C28 H13 120.7 . . ?
C27 C28 H13 120.7 . . ?
C30 C29 C28 120.7(16) . . ?
C30 C29 H14 119.6 . . ?
C28 C29 H14 119.6 . . ?
C29 C30 C31 119.6(14) . . ?
C29 C30 H15 120.2 . . ?
C31 C30 H15 120.2 . . ?
C32 C31 C30 119.4(15) . . ?
C32 C31 H16 120.3 . . ?
C30 C31 H16 120.3 . . ?
C27 C32 C31 121.3(15) . . ?
C27 C32 H17 119.3 . . ?
C31 C32 H17 119.3 . . ?
C34 C33 C38 119.1(13) . . ?
C34 C33 C15 120.0(12) . . ?
C38 C33 C15 120.8(12) . . ?
C33 C34 C35 118.9(13) . . ?
C33 C34 H18 120.6 . . ?
C35 C34 H18 120.6 . . ?
C36 C35 C34 120.6(14) . . ?
C36 C35 H19 119.7 . . ?
C34 C35 H19 119.7 . . ?
C35 C36 C37 121.1(14) . . ?
C35 C36 H20 119.5 . . ?
C37 C36 H20 119.5 . . ?
C36 C37 C38 118.9(14) . . ?
C36 C37 H21 120.6 . . ?
C38 C37 H21 120.6 . . ?
C33 C38 C37 121.5(13) . . ?
C33 C38 H22 119.3 . . ?
C37 C38 H22 119.3 . . ?
C44 C39 C40 117.0(13) . . ?
C44 C39 C20 121.9(14) . . ?
C40 C39 C20 121.0(13) . . ?
C41 C40 C39 121.6(15) . . ?
C41 C40 H23 119.2 . . ?
C39 C40 H23 119.2 . . ?
C40 C41 C42 119.7(16) . . ?
C40 C41 H24 120.1 . . ?
C42 C41 H24 120.1 . . ?
C43 C42 C41 118.7(14) . . ?
C43 C42 H25 120.7 . . ?
C41 C42 H25 120.7 . . ?
C42 C43 C44 121.6(16) . . ?
C42 C43 H26 119.2 . . ?
C44 C43 H26 119.2 . . ?
C39 C44 C43 121.4(16) . . ?
C39 C44 H27 119.3 . . ?
C43 C44 H27 119.3 . . ?
C3 Au1 N2 89.5(4) . . ?
C3 Au1 N3 177.3(5) . . ?
N2 Au1 N3 90.2(4) . . ?
C3 Au1 N4 89.9(4) . . ?
N2 Au1 N4 178.0(5) . . ?
N3 Au1 N4 90.5(4) . . ?
Cl1 C45 Cl2 132(3) . . ?
Cl1 C45 H28 104.2 . . ?
Cl2 C45 H28 104.2 . . ?
Cl1 C45 H29 104.2 . . ?
Cl2 C45 H29 104.2 . . ?
H28 C45 H29 105.5 . . ?
C45 Cl1 C46 45(3) . . ?
C45 Cl2 C46 45(3) . . ?
Cl2 C46 Cl1 126(6) . . ?
Cl2 C46 H30 105.8 . . ?
Cl1 C46 H30 105.8 . . ?
Cl2 C46 H31 105.8 . . ?
Cl1 C46 H31 105.8 . . ?
H30 C46 H31 106.2 . . ?

loop_
_geom_bond_atom_site_label_1
_geom_bond_atom_site_label_2
_geom_bond_distance
_geom_bond_site_symmetry_2
_geom_bond_publ_flag
C1 N1 1.310(18) . ?
C1 C2 1.413(18) . ?
C1 H1 0.9400 . ?
C2 C3 1.380(15) . ?
C2 C20 1.411(17) . ?
C3 C4 1.372(17) . ?
C3 Au1 2.016(12) . ?
C4 C5 1.395(16) . ?
C4 N1 1.454(16) . ?
C5 C6 1.405(17) . ?
C5 C21 1.505(18) . ?
C6 N2 1.359(17) . ?
C6 C7 1.407(16) . ?
C7 C8 1.33(2) . ?
C7 H2 0.9400 . ?
C8 C9 1.440(19) . ?
C8 H3 0.9400 . ?
C9 N2 1.400(17) . ?
C9 C10 1.403(19) . ?
C10 C11 1.383(17) . ?
C10 C27 1.514(16) . ?
C11 N3 1.388(15) . ?
C11 C12 1.421(19) . ?
C12 C13 1.306(18) . ?
C12 H4 0.9400 . ?
C13 C14 1.457(18) . ?
C13 H5 0.9400 . ?
C14 N3 1.349(17) . ?
C14 C15 1.426(17) . ?
C15 C16 1.371(18) . ?
C15 C33 1.511(18) . ?
C16 N4 1.379(17) . ?
C16 C17 1.425(17) . ?
C17 C18 1.339(18) . ?
C17 H6 0.9400 . ?
C18 C19 1.467(18) . ?
C18 H7 0.9400 . ?
C19 N4 1.346(16) . ?
C19 C20 1.390(18) . ?
C20 C39 1.504(17) . ?
N2 Au1 2.030(10) . ?
N3 Au1 2.043(11) . ?
N4 Au1 2.059(9) . ?
C21 C26 1.35(2) . ?
C21 C22 1.36(2) . ?
C22 C23 1.38(2) . ?
C22 H8 0.9400 . ?
C23 C24 1.37(2) . ?
C23 H9 0.9400 . ?
C24 C25 1.33(3) . ?
C24 H10 0.9400 . ?
C25 C26 1.36(2) . ?
C25 H11 0.9400 . ?
C26 H12 0.9400 . ?
C27 C32 1.350(19) . ?
C27 C28 1.383(18) . ?
C28 C29 1.377(19) . ?
C28 H13 0.9400 . ?
C29 C30 1.37(2) . ?
C29 H14 0.9400 . ?
C30 C31 1.38(2) . ?
C30 H15 0.9400 . ?
C31 C32 1.357(19) . ?
C31 H16 0.9400 . ?
C32 H17 0.9400 . ?
C33 C34 1.357(18) . ?
C33 C38 1.360(17) . ?
C34 C35 1.409(19) . ?
C34 H18 0.9400 . ?
C35 C36 1.33(2) . ?
C35 H19 0.9400 . ?
C36 C37 1.35(2) . ?
C36 H20 0.9400 . ?
C37 C38 1.38(2) . ?
C37 H21 0.9400 . ?
C38 H22 0.9400 . ?
C39 C44 1.334(19) . ?
C39 C40 1.38(2) . ?
C40 C41 1.369(18) . ?
C40 H23 0.9400 . ?
C41 C42 1.38(2) . ?
C41 H24 0.9400 . ?
C42 C43 1.32(2) . ?
C42 H25 0.9400 . ?
C43 C44 1.39(2) . ?
C43 H26 0.9400 . ?
C44 H27 0.9400 . ?
C45 Cl1 1.55(2) . ?
C45 Cl2 1.56(2) . ?
C45 H28 0.9800 . ?
C45 H29 0.9800 . ?
Cl1 C46 1.60(4) . ?
Cl2 C46 1.59(4) . ?
C46 H30 0.9800 . ?
C46 H31 0.9800 . ?

loop_
_geom_torsion_atom_site_label_1
_geom_torsion_atom_site_label_2
_geom_torsion_atom_site_label_3
_geom_torsion_atom_site_label_4
_geom_torsion
_geom_torsion_site_symmetry_1
_geom_torsion_site_symmetry_2
_geom_torsion_site_symmetry_3
_geom_torsion_site_symmetry_4
_geom_torsion_publ_flag
N1 C1 C2 C3 -3.9(18) . . . . ?
N1 C1 C2 C20 176.8(14) . . . . ?
C20 C2 C3 C4 -175.9(14) . . . . ?
C1 C2 C3 C4 4.8(17) . . . . ?
C20 C2 C3 Au1 9(2) . . . . ?
C1 C2 C3 Au1 -170.5(10) . . . . ?
C2 C3 C4 C5 177.0(14) . . . . ?
Au1 C3 C4 C5 -8(2) . . . . ?
C2 C3 C4 N1 -3.9(15) . . . . ?
Au1 C3 C4 N1 171.5(9) . . . . ?
C3 C4 C5 C6 1(2) . . . . ?
N1 C4 C5 C6 -177.9(14) . . . . ?
C3 C4 C5 C21 -176.7(14) . . . . ?
N1 C4 C5 C21 4(2) . . . . ?
C4 C5 C6 N2 11(2) . . . . ?
C21 C5 C6 N2 -171.6(14) . . . . ?
C4 C5 C6 C7 -172.6(15) . . . . ?
C21 C5 C6 C7 5(2) . . . . ?
N2 C6 C7 C8 0.5(19) . . . . ?
C5 C6 C7 C8 -176.8(15) . . . . ?
C6 C7 C8 C9 1.1(19) . . . . ?
C7 C8 C9 N2 -2.3(18) . . . . ?
C7 C8 C9 C10 174.0(15) . . . . ?
N2 C9 C10 C11 -8(3) . . . . ?
C8 C9 C10 C11 176.0(15) . . . . ?
N2 C9 C10 C27 174.2(14) . . . . ?
C8 C9 C10 C27 -1(2) . . . . ?
C9 C10 C11 N3 -8(2) . . . . ?
C27 C10 C11 N3 169.5(13) . . . . ?
C9 C10 C11 C12 174.5(14) . . . . ?
C27 C10 C11 C12 -8(2) . . . . ?
C10 C11 C12 C13 176.6(14) . . . . ?
N3 C11 C12 C13 -1.5(17) . . . . ?
C11 C12 C13 C14 0.1(18) . . . . ?
C12 C13 C14 N3 1.3(17) . . . . ?
C12 C13 C14 C15 -174.4(14) . . . . ?
N3 C14 C15 C16 9(2) . . . . ?
C13 C14 C15 C16 -176.0(13) . . . . ?
N3 C14 C15 C33 -172.3(13) . . . . ?
C13 C14 C15 C33 3(2) . . . . ?
C14 C15 C16 N4 9(2) . . . . ?
C33 C15 C16 N4 -169.2(13) . . . . ?
C14 C15 C16 C17 -177.3(14) . . . . ?
C33 C15 C16 C17 4(2) . . . . ?
C15 C16 C17 C18 -174.4(13) . . . . ?
N4 C16 C17 C18 -0.1(16) . . . . ?
C16 C17 C18 C19 2.9(16) . . . . ?
C17 C18 C19 N4 -4.7(16) . . . . ?
C17 C18 C19 C20 178.6(14) . . . . ?
N4 C19 C20 C2 -5(2) . . . . ?
C18 C19 C20 C2 170.8(13) . . . . ?
N4 C19 C20 C39 172.1(14) . . . . ?
C18 C19 C20 C39 -12(2) . . . . ?
C3 C2 C20 C19 -5(2) . . . . ?
C1 C2 C20 C19 174.4(14) . . . . ?
C3 C2 C20 C39 178.1(13) . . . . ?
C1 C2 C20 C39 -3(2) . . . . ?
C2 C1 N1 C4 1.4(18) . . . . ?
C3 C4 N1 C1 1.6(17) . . . . ?
C5 C4 N1 C1 -179.3(15) . . . . ?
C5 C6 N2 C9 175.3(14) . . . . ?
C7 C6 N2 C9 -2.0(18) . . . . ?
C5 C6 N2 Au1 -14(2) . . . . ?
C7 C6 N2 Au1 168.6(10) . . . . ?
C10 C9 N2 C6 -173.6(15) . . . . ?
C8 C9 N2 C6 2.7(18) . . . . ?
C10 C9 N2 Au1 16(2) . . . . ?
C8 C9 N2 Au1 -168.1(10) . . . . ?
C15 C14 N3 C11 173.4(14) . . . . ?
C13 C14 N3 C11 -2.3(16) . . . . ?
C15 C14 N3 Au1 -17(2) . . . . ?
C13 C14 N3 Au1 167.6(9) . . . . ?
C10 C11 N3 C14 -175.8(13) . . . . ?
C12 C11 N3 C14 2.3(15) . . . . ?
C10 C11 N3 Au1 15(2) . . . . ?
C12 C11 N3 Au1 -167.3(9) . . . . ?
C20 C19 N4 C16 -178.8(14) . . . . ?
C18 C19 N4 C16 4.8(16) . . . . ?
C20 C19 N4 Au1 9(2) . . . . ?
C18 C19 N4 Au1 -167.1(9) . . . . ?
C15 C16 N4 C19 171.2(14) . . . . ?
C17 C16 N4 C19 -3.1(16) . . . . ?
C15 C16 N4 Au1 -17(2) . . . . ?
C17 C16 N4 Au1 168.9(8) . . . . ?
C4 C5 C21 C26 -88.6(18) . . . . ?
C6 C5 C21 C26 93.6(17) . . . . ?
C4 C5 C21 C22 91.5(17) . . . . ?
C6 C5 C21 C22 -86.3(17) . . . . ?
C26 C21 C22 C23 1(2) . . . . ?
C5 C21 C22 C23 -179.2(13) . . . . ?
C21 C22 C23 C24 0(2) . . . . ?
C22 C23 C24 C25 -2(3) . . . . ?
C23 C24 C25 C26 2(3) . . . . ?
C22 C21 C26 C25 -1(2) . . . . ?
C5 C21 C26 C25 179.4(16) . . . . ?
C24 C25 C26 C21 -1(3) . . . . ?
C11 C10 C27 C32 -60(2) . . . . ?
C9 C10 C27 C32 117.4(16) . . . . ?
C11 C10 C27 C28 126.3(15) . . . . ?
C9 C10 C27 C28 -56.3(19) . . . . ?
C32 C27 C28 C29 2(2) . . . . ?
C10 C27 C28 C29 175.3(14) . . . . ?
C27 C28 C29 C30 -1(3) . . . . ?
C28 C29 C30 C31 2(3) . . . . ?
C29 C30 C31 C32 -3(3) . . . . ?
C28 C27 C32 C31 -3(3) . . . . ?
C10 C27 C32 C31 -176.6(15) . . . . ?
C30 C31 C32 C27 4(3) . . . . ?
C16 C15 C33 C34 -121.0(15) . . . . ?
C14 C15 C33 C34 60.2(18) . . . . ?
C16 C15 C33 C38 55.2(19) . . . . ?
C14 C15 C33 C38 -123.6(14) . . . . ?
C38 C33 C34 C35 2(2) . . . . ?
C15 C33 C34 C35 177.9(13) . . . . ?
C33 C34 C35 C36 -1(2) . . . . ?
C34 C35 C36 C37 0(2) . . . . ?
C35 C36 C37 C38 0(3) . . . . ?
C34 C33 C38 C37 -1(2) . . . . ?
C15 C33 C38 C37 -177.7(14) . . . . ?
C36 C37 C38 C33 1(2) . . . . ?
C19 C20 C39 C44 -58(2) . . . . ?
C2 C20 C39 C44 119.1(16) . . . . ?
C19 C20 C39 C40 121.5(16) . . . . ?
C2 C20 C39 C40 -61.2(19) . . . . ?
C44 C39 C40 C41 -4(2) . . . . ?
C20 C39 C40 C41 176.6(13) . . . . ?
C39 C40 C41 C42 1(2) . . . . ?
C40 C41 C42 C43 1(2) . . . . ?
C41 C42 C43 C44 -1(3) . . . . ?
C40 C39 C44 C43 4(2) . . . . ?
C20 C39 C44 C43 -176.5(16) . . . . ?
C42 C43 C44 C39 -2(3) . . . . ?
C4 C3 Au1 N2 3.6(12) . . . . ?
C2 C3 Au1 N2 178.1(12) . . . . ?
C4 C3 Au1 N4 -178.3(12) . . . . ?
C2 C3 Au1 N4 -3.8(12) . . . . ?
C6 N2 Au1 C3 6.2(13) . . . . ?
C9 N2 Au1 C3 175.4(13) . . . . ?
C6 N2 Au1 N3 -176.4(13) . . . . ?
C9 N2 Au1 N3 -7.3(13) . . . . ?
C14 N3 Au1 N2 -174.3(12) . . . . ?
C11 N3 Au1 N2 -6.3(11) . . . . ?
C14 N3 Au1 N4 7.6(11) . . . . ?
C11 N3 Au1 N4 175.6(11) . . . . ?
C19 N4 Au1 C3 -4.3(12) . . . . ?
C16 N4 Au1 C3 -175.1(11) . . . . ?
C19 N4 Au1 N3 178.4(12) . . . . ?
C16 N4 Au1 N3 7.6(11) . . . . ?
Cl2 C45 Cl1 C46 -30(5) . . . . ?
Cl1 C45 Cl2 C46 30(5) . . . . ?
C45 Cl2 C46 Cl1 -27(5) . . . . ?
C45 Cl1 C46 Cl2 27(5) . . . . ?
